data_2229797
loop_
_publ_author_name
'Banu, Afshan'
'Begum, Noor Shahina'
'Lamani, Ravi S.'
'Khazi, I. M.'

_publ_section_title
;
 6-(4-Bromophenyl)-2-(4-fluorobenzyl)imidazo[2,1-<i>b</i>][1,3,4]thiadiazole
;
_journal_coeditor_code PV2388
_journal_issue 4
_journal_name_full 'Acta Crystallographica Section E'
_journal_page_first o779
_journal_paper_doi 10.1107/S1600536811007343
_journal_volume 67
_journal_year 2011
_chemical_formula_iupac 'C17 H11 Br F N3 S'
_chemical_formula_moiety 'C17 H11 Br F N3 S'
_chemical_formula_sum 'C17 H11 Br F N3 S'
_chemical_formula_weight 388.26
_chemical_name_systematic
;
6-(4-Bromophenyl)-2-(4-fluorobenzyl)imidazo[2,1-<i>b</i>][1,3,4]thiadiazole
;
_space_group_IT_number 14
_symmetry_cell_setting monoclinic
_symmetry_space_group_name_Hall '-P 2yn'
_symmetry_space_group_name_H-M 'P 1 21/n 1'
_atom_sites_solution_hydrogens geom
_atom_sites_solution_primary direct
_atom_sites_solution_secondary difmap
_cell_angle_alpha 90.00
_cell_angle_beta 91.566(7)
_cell_angle_gamma 90.00
_cell_formula_units_Z 4
_cell_length_a 10.505(4)
_cell_length_b 5.617(2)
_cell_length_c 25.877(11)
_cell_measurement_reflns_used 3308
_cell_measurement_temperature 296(2)
_cell_measurement_theta_max 27.00
_cell_measurement_theta_min 2.11
_cell_volume 1526.3(10)
_computing_cell_refinement 'SAINT-Plus (Bruker, 1998)'
_computing_data_collection 'SMART (Bruker, 1998)'
_computing_data_reduction 'SAINT-Plus (Bruker, 1998)'
_computing_molecular_graphics '<i>ORTEP-3</i> (Farrugia, 1997) and CAMERON (Watkin <i>et al.</i>, 1996)'
_computing_publication_material 'WinGX (Farrugia, 1999)'
_computing_structure_refinement 'SHELXL97 (Sheldrick, 2008)'
_computing_structure_solution 'SHELXS97 (Sheldrick, 2008)'
_diffrn_ambient_temperature 296(2)
_diffrn_measured_fraction_theta_full 0.994
_diffrn_measured_fraction_theta_max 0.994
_diffrn_measurement_device_type 'Bruker SMART APEX CCD detector'
_diffrn_measurement_method \w
_diffrn_radiation_monochromator graphite
_diffrn_radiation_source 'fine-focus sealed tube'
_diffrn_radiation_type MoK\a
_diffrn_radiation_wavelength 0.71073
_diffrn_reflns_av_R_equivalents 0.0544
_diffrn_reflns_av_sigmaI/netI 0.0615
_diffrn_reflns_limit_h_max 12
_diffrn_reflns_limit_h_min -13
_diffrn_reflns_limit_k_max 7
_diffrn_reflns_limit_k_min -6
_diffrn_reflns_limit_l_max 33
_diffrn_reflns_limit_l_min -31
_diffrn_reflns_number 8589
_diffrn_reflns_theta_full 27.00
_diffrn_reflns_theta_max 27.00
_diffrn_reflns_theta_min 2.11
_exptl_absorpt_coefficient_mu 2.842
_exptl_absorpt_correction_T_max 0.6591
_exptl_absorpt_correction_T_min 0.6287
_exptl_absorpt_correction_type multi-scan
_exptl_absorpt_process_details '(SADABS; Bruker, 1998)'
_exptl_crystal_colour yellow
_exptl_crystal_density_diffrn 1.690
_exptl_crystal_density_method 'not measured'
_exptl_crystal_description block
_exptl_crystal_F_000 776
_exptl_crystal_size_max 0.18
_exptl_crystal_size_mid 0.16
_exptl_crystal_size_min 0.16
_refine_diff_density_max 0.856
_refine_diff_density_min -0.731
_refine_ls_extinction_method none
_refine_ls_goodness_of_fit_ref 1.131
_refine_ls_hydrogen_treatment constr
_refine_ls_matrix_type full
_refine_ls_number_parameters 208
_refine_ls_number_reflns 3308
_refine_ls_number_restraints 0
_refine_ls_restrained_S_all 1.131
_refine_ls_R_factor_all 0.0729
_refine_ls_R_factor_gt 0.0478
_refine_ls_shift/su_max 0.000
_refine_ls_shift/su_mean 0.000
_refine_ls_structure_factor_coef Fsqd
_refine_ls_weighting_details 'calc w=1/[\s^2^(Fo^2^)+(0.0630P)^2^] where P=(Fo^2^+2Fc^2^)/3'
_refine_ls_weighting_scheme calc
_refine_ls_wR_factor_gt 0.1117
_refine_ls_wR_factor_ref 0.1292
_reflns_number_gt 2419
_reflns_number_total 3308
_reflns_threshold_expression I>2\s(I)
_cod_data_source_file pv2388.cif
_cod_data_source_block I
_cod_original_cell_volume 1526.2(11)
_cod_original_sg_symbol_H-M 'P 21/n'
_cod_database_code 2229797
_cod_database_fobs_code 2229797

loop_
_symmetry_equiv_pos_as_xyz
'x, y, z'
'-x+1/2, y+1/2, -z+1/2'
'-x, -y, -z'
'x-1/2, -y-1/2, z-1/2'

loop_
_atom_site_type_symbol
_atom_site_label
_atom_site_fract_x
_atom_site_fract_y
_atom_site_fract_z
_atom_site_U_iso_or_equiv
_atom_site_adp_type
_atom_site_calc_flag
_atom_site_refinement_flags
_atom_site_occupancy
_atom_site_disorder_assembly
_atom_site_disorder_group
C C1 0.1898(4) 0.6339(6) 0.36994(13) 0.0319(8) Uani d . 1 . .
H H1A 0.2138 0.4879 0.3877 0.038 Uiso calc R 1 . .
H H1B 0.1102 0.6044 0.3512 0.038 Uiso calc R 1 . .
C C2 0.2894(3) 0.6920(6) 0.33203(13) 0.0278(8) Uani d . 1 . .
C C3 0.4220(3) 0.8748(6) 0.26794(13) 0.0264(7) Uani d . 1 . .
C C4 0.5421(3) 0.5636(6) 0.25094(13) 0.0277(7) Uani d . 1 . .
H H4 0.5781 0.4124 0.2508 0.033 Uiso calc R 1 . .
C C5 0.6754(3) 0.7708(6) 0.18420(13) 0.0253(7) Uani d . 1 . .
C C6 0.5751(3) 0.7565(6) 0.22174(13) 0.0258(8) Uani d . 1 . .
C C7 0.7627(3) 0.5856(6) 0.17813(13) 0.0291(8) Uani d . 1 . .
H H7 0.7562 0.4509 0.1988 0.035 Uiso calc R 1 . .
C C8 0.8573(3) 0.5950(7) 0.14292(14) 0.0335(8) Uani d . 1 . .
H H8 0.9144 0.4694 0.1400 0.040 Uiso calc R 1 . .
C C9 0.8671(3) 0.7945(7) 0.11170(14) 0.0342(9) Uani d . 1 . .
C C10 0.7837(3) 0.9808(7) 0.11643(14) 0.0358(9) Uani d . 1 . .
H H10 0.7912 1.1151 0.0957 0.043 Uiso calc R 1 . .
C C11 0.6881(3) 0.9679(6) 0.15221(14) 0.0323(8) Uani d . 1 . .
H H11 0.6312 1.0939 0.1549 0.039 Uiso calc R 1 . .
C C12 0.1684(3) 0.8245(6) 0.40960(14) 0.0281(8) Uani d . 1 . .
C C13 0.0714(3) 0.9915(7) 0.40327(14) 0.0336(9) Uani d . 1 . .
H H13 0.0187 0.9835 0.3739 0.040 Uiso calc R 1 . .
C C14 0.0508(3) 1.1678(6) 0.43889(14) 0.0321(8) Uani d . 1 . .
H H14 -0.0145 1.2781 0.4341 0.038 Uiso calc R 1 . .
C C15 0.1308(3) 1.1748(6) 0.48200(14) 0.0321(8) Uani d . 1 . .
C C16 0.2275(3) 1.0156(7) 0.49006(14) 0.0367(9) Uani d . 1 . .
H H16 0.2803 1.0256 0.5194 0.044 Uiso calc R 1 . .
C C17 0.2456(3) 0.8396(6) 0.45377(14) 0.0346(9) Uani d . 1 . .
H H17 0.3107 0.7292 0.4590 0.042 Uiso calc R 1 . .
N N1 0.3702(3) 0.5374(5) 0.31627(11) 0.0317(7) Uani d . 1 . .
N N2 0.4447(3) 0.6431(5) 0.28024(10) 0.0248(6) Uani d . 1 . .
N N3 0.4997(3) 0.9534(5) 0.23239(11) 0.0274(6) Uani d . 1 . .
S S1 0.29995(9) 0.97928(16) 0.30528(4) 0.0325(2) Uani d . 1 . .
F F1 0.1127(2) 1.3452(4) 0.51794(9) 0.0436(6) Uani d . 1 . .
Br Br1 0.99661(4) 0.80778(9) 0.062488(15) 0.04750(19) Uani d . 1 . .

loop_
_atom_site_aniso_label
_atom_site_aniso_U_11
_atom_site_aniso_U_22
_atom_site_aniso_U_33
_atom_site_aniso_U_12
_atom_site_aniso_U_13
_atom_site_aniso_U_23
C1 0.039(2) 0.033(2) 0.0235(18) -0.0102(16) 0.0011(15) 0.0006(15)
C2 0.0358(19) 0.0223(18) 0.0250(18) -0.0053(15) -0.0072(15) 0.0042(15)
C3 0.0315(18) 0.0192(17) 0.0279(18) -0.0006(13) -0.0079(14) 0.0015(14)
C4 0.0299(18) 0.0196(17) 0.0334(19) 0.0015(14) -0.0052(14) 0.0006(15)
C5 0.0254(17) 0.0286(18) 0.0213(17) -0.0046(14) -0.0089(13) -0.0002(14)
C6 0.0290(18) 0.0197(17) 0.0280(19) -0.0023(13) -0.0098(14) -0.0011(14)
C7 0.0346(19) 0.0265(18) 0.0257(18) -0.0016(15) -0.0071(15) 0.0010(15)
C8 0.0309(19) 0.036(2) 0.033(2) 0.0015(16) -0.0093(15) -0.0029(17)
C9 0.0318(19) 0.043(2) 0.0275(19) -0.0122(17) -0.0065(15) -0.0046(17)
C10 0.041(2) 0.034(2) 0.032(2) -0.0139(17) -0.0044(16) 0.0087(16)
C11 0.0339(19) 0.0259(19) 0.037(2) -0.0026(15) -0.0061(16) 0.0064(16)
C12 0.0257(17) 0.0280(19) 0.0303(19) -0.0032(14) -0.0011(14) 0.0045(15)
C13 0.0281(18) 0.038(2) 0.034(2) -0.0018(16) -0.0095(15) 0.0107(17)
C14 0.0289(18) 0.035(2) 0.032(2) 0.0088(16) 0.0037(14) 0.0109(16)
C15 0.0358(19) 0.033(2) 0.0276(19) 0.0004(16) 0.0081(15) 0.0028(16)
C16 0.037(2) 0.042(2) 0.030(2) 0.0086(17) -0.0110(16) -0.0009(17)
C17 0.0317(19) 0.037(2) 0.034(2) 0.0110(16) -0.0053(15) 0.0007(16)
N1 0.0389(17) 0.0267(16) 0.0293(17) -0.0049(13) -0.0045(13) 0.0036(13)
N2 0.0315(15) 0.0229(15) 0.0198(14) -0.0028(11) -0.0027(11) 0.0037(11)
N3 0.0318(15) 0.0231(15) 0.0271(15) 0.0007(12) -0.0040(12) 0.0045(12)
S1 0.0370(5) 0.0238(5) 0.0368(5) 0.0019(4) 0.0014(4) 0.0039(4)
F1 0.0542(14) 0.0404(13) 0.0364(13) 0.0138(11) 0.0056(10) -0.0061(10)
Br1 0.0394(3) 0.0716(4) 0.0315(2) -0.0207(2) 0.00146(17) -0.0057(2)

loop_
_atom_type_symbol
_atom_type_description
_atom_type_scat_dispersion_real
_atom_type_scat_dispersion_imag
_atom_type_scat_source
C C 0.0033 0.0016 'International Tables Vol C Tables 4.2.6.8 and 6.1.1.4'
H H 0.0000 0.0000 'International Tables Vol C Tables 4.2.6.8 and 6.1.1.4'
Br Br -0.2901 2.4595 'International Tables Vol C Tables 4.2.6.8 and 6.1.1.4'
F F 0.0171 0.0103 'International Tables Vol C Tables 4.2.6.8 and 6.1.1.4'
N N 0.0061 0.0033 'International Tables Vol C Tables 4.2.6.8 and 6.1.1.4'
S S 0.1246 0.1234 'International Tables Vol C Tables 4.2.6.8 and 6.1.1.4'

loop_
_geom_angle_atom_site_label_1
_geom_angle_atom_site_label_2
_geom_angle_atom_site_label_3
_geom_angle_site_symmetry_1
_geom_angle_site_symmetry_3
_geom_angle
_geom_angle_publ_flag
C2 C1 C12 . . 114.5(3) ?
C2 C1 H1A . . 108.6 ?
C12 C1 H1A . . 108.6 ?
C2 C1 H1B . . 108.6 ?
C12 C1 H1B . . 108.6 ?
H1A C1 H1B . . 107.6 ?
N1 C2 C1 . . 122.8(3) ?
N1 C2 S1 . . 116.4(3) ?
C1 C2 S1 . . 120.8(3) ?
N3 C3 N2 . . 112.0(3) ?
N3 C3 S1 . . 139.2(3) ?
N2 C3 S1 . . 108.8(2) ?
N2 C4 C6 . . 104.6(3) ?
N2 C4 H4 . . 127.7 ?
C6 C4 H4 . . 127.7 ?
C11 C5 C7 . . 116.8(3) ?
C11 C5 C6 . . 121.6(3) ?
C7 C5 C6 . . 121.5(3) ?
C4 C6 N3 . . 111.4(3) ?
C4 C6 C5 . . 127.6(3) ?
N3 C6 C5 . . 121.0(3) ?
C8 C7 C5 . . 122.5(3) ?
C8 C7 H7 . . 118.8 ?
C5 C7 H7 . . 118.8 ?
C7 C8 C9 . . 119.1(4) ?
C7 C8 H8 . . 120.5 ?
C9 C8 H8 . . 120.5 ?
C10 C9 C8 . . 120.4(4) ?
C10 C9 Br1 . . 120.2(3) ?
C8 C9 Br1 . . 119.4(3) ?
C9 C10 C11 . . 119.7(3) ?
C9 C10 H10 . . 120.1 ?
C11 C10 H10 . . 120.1 ?
C10 C11 C5 . . 121.5(3) ?
C10 C11 H11 . . 119.3 ?
C5 C11 H11 . . 119.3 ?
C17 C12 C13 . . 117.8(3) ?
C17 C12 C1 . . 120.7(3) ?
C13 C12 C1 . . 121.5(3) ?
C14 C13 C12 . . 122.4(3) ?
C14 C13 H13 . . 118.8 ?
C12 C13 H13 . . 118.8 ?
C13 C14 C15 . . 117.4(3) ?
C13 C14 H14 . . 121.3 ?
C15 C14 H14 . . 121.3 ?
F1 C15 C16 . . 118.5(3) ?
F1 C15 C14 . . 118.9(3) ?
C16 C15 C14 . . 122.7(3) ?
C15 C16 C17 . . 118.7(3) ?
C15 C16 H16 . . 120.6 ?
C17 C16 H16 . . 120.6 ?
C16 C17 C12 . . 121.1(3) ?
C16 C17 H17 . . 119.4 ?
C12 C17 H17 . . 119.4 ?
C2 N1 N2 . . 108.5(3) ?
C3 N2 C4 . . 108.2(3) ?
C3 N2 N1 . . 118.3(3) ?
C4 N2 N1 . . 133.5(3) ?
C3 N3 C6 . . 103.8(3) ?
C3 S1 C2 . . 87.94(17) ?

loop_
_geom_bond_atom_site_label_1
_geom_bond_atom_site_label_2
_geom_bond_site_symmetry_2
_geom_bond_distance
_geom_bond_publ_flag
C1 C2 . 1.490(5) ?
C1 C12 . 1.504(5) ?
C1 H1A . 0.9700 ?
C1 H1B . 0.9700 ?
C2 N1 . 1.288(4) ?
C2 S1 . 1.761(3) ?
C3 N3 . 1.322(4) ?
C3 N2 . 1.360(4) ?
C3 S1 . 1.729(4) ?
C4 N2 . 1.365(4) ?
C4 C6 . 1.371(5) ?
C4 H4 . 0.9300 ?
C5 C11 . 1.391(5) ?
C5 C7 . 1.399(5) ?
C5 C6 . 1.455(5) ?
C6 N3 . 1.392(4) ?
C7 C8 . 1.368(5) ?
C7 H7 . 0.9300 ?
C8 C9 . 1.387(5) ?
C8 H8 . 0.9300 ?
C9 C10 . 1.373(5) ?
C9 Br1 . 1.890(4) ?
C10 C11 . 1.386(5) ?
C10 H10 . 0.9300 ?
C11 H11 . 0.9300 ?
C12 C17 . 1.386(5) ?
C12 C13 . 1.391(5) ?
C13 C14 . 1.374(5) ?
C13 H13 . 0.9300 ?
C14 C15 . 1.379(5) ?
C14 H14 . 0.9300 ?
C15 F1 . 1.351(4) ?
C15 C16 . 1.366(5) ?
C16 C17 . 1.380(5) ?
C16 H16 . 0.9300 ?
C17 H17 . 0.9300 ?
N1 N2 . 1.369(4) ?

loop_
_geom_hbond_atom_site_label_D
_geom_hbond_atom_site_label_H
_geom_hbond_atom_site_label_A
_geom_hbond_site_symmetry_A
_geom_hbond_distance_DH
_geom_hbond_distance_HA
_geom_hbond_distance_DA
_geom_hbond_angle_DHA
C1 H1B N3 2_545 0.97 2.57 3.423(5) 147
C4 H4 N3 1_545 0.93 2.74 3.488(5) 137

loop_
_geom_torsion_atom_site_label_1
_geom_torsion_atom_site_label_2
_geom_torsion_atom_site_label_3
_geom_torsion_atom_site_label_4
_geom_torsion_site_symmetry_1
_geom_torsion_site_symmetry_2
_geom_torsion_site_symmetry_3
_geom_torsion_site_symmetry_4
_geom_torsion
_geom_torsion_publ_flag
C12 C1 C2 N1 . . . . 139.7(3) ?
C12 C1 C2 S1 . . . . -41.6(4) ?
N2 C4 C6 N3 . . . . -0.1(4) ?
N2 C4 C6 C5 . . . . 179.0(3) ?
C11 C5 C6 C4 . . . . 171.4(3) ?
C7 C5 C6 C4 . . . . -7.8(5) ?
C11 C5 C6 N3 . . . . -9.6(5) ?
C7 C5 C6 N3 . . . . 171.3(3) ?
C11 C5 C7 C8 . . . . 0.5(5) ?
C6 C5 C7 C8 . . . . 179.7(3) ?
C5 C7 C8 C9 . . . . -0.5(5) ?
C7 C8 C9 C10 . . . . 0.6(5) ?
C7 C8 C9 Br1 . . . . -179.4(2) ?
C8 C9 C10 C11 . . . . -0.8(5) ?
Br1 C9 C10 C11 . . . . 179.2(3) ?
C9 C10 C11 C5 . . . . 0.9(5) ?
C7 C5 C11 C10 . . . . -0.7(5) ?
C6 C5 C11 C10 . . . . -179.9(3) ?
C2 C1 C12 C17 . . . . -83.6(4) ?
C2 C1 C12 C13 . . . . 96.2(4) ?
C17 C12 C13 C14 . . . . 0.2(5) ?
C1 C12 C13 C14 . . . . -179.6(3) ?
C12 C13 C14 C15 . . . . 0.1(5) ?
C13 C14 C15 F1 . . . . -179.7(3) ?
C13 C14 C15 C16 . . . . 0.1(6) ?
F1 C15 C16 C17 . . . . 179.3(3) ?
C14 C15 C16 C17 . . . . -0.4(6) ?
C15 C16 C17 C12 . . . . 0.7(6) ?
C13 C12 C17 C16 . . . . -0.5(6) ?
C1 C12 C17 C16 . . . . 179.2(3) ?
C1 C2 N1 N2 . . . . 177.4(3) ?
S1 C2 N1 N2 . . . . -1.3(4) ?
N3 C3 N2 C4 . . . . -0.5(4) ?
S1 C3 N2 C4 . . . . -179.3(2) ?
N3 C3 N2 N1 . . . . -179.4(3) ?
S1 C3 N2 N1 . . . . 1.8(3) ?
C6 C4 N2 C3 . . . . 0.3(3) ?
C6 C4 N2 N1 . . . . 179.0(3) ?
C2 N1 N2 C3 . . . . -0.4(4) ?
C2 N1 N2 C4 . . . . -178.9(3) ?
N2 C3 N3 C6 . . . . 0.4(4) ?
S1 C3 N3 C6 . . . . 178.7(3) ?
C4 C6 N3 C3 . . . . -0.2(4) ?
C5 C6 N3 C3 . . . . -179.4(3) ?
N3 C3 S1 C2 . . . . 179.7(4) ?
N2 C3 S1 C2 . . . . -1.9(2) ?
N1 C2 S1 C3 . . . . 2.0(3) ?
C1 C2 S1 C3 . . . . -176.8(3) ?

loop_
_cod_related_entry_id
_cod_related_entry_database
_cod_related_entry_code
1 ChemSpider 30656606
